data_7047640
loop_
_publ_author_name
'Li, Kang'
'Cui, Jichun'
'Yang, Zeren'
'Huo, Yanmin'
'Duan, Wenzeng'
'Gong, Shuwen'
'Liu, Zhipeng'

_publ_section_title
;
 Solvatochromism, acidochromism and aggregation-induced emission of
 propeller-shaped spiroborates.
;
_journal_issue 42
_journal_name_full 'Dalton transactions (Cambridge, England : 2003)'
_journal_page_first 15002
_journal_page_last 15008
_journal_paper_doi 10.1039/c8dt03374a
_journal_volume 47
_journal_year 2018
_chemical_formula_sum 'C108 H80 B4 N4 O20'
_chemical_formula_weight 1797.00
_space_group_IT_number 29
_space_group_name_Hall 'P 2c -2ac'
_space_group_name_H-M_alt 'P c a 21'
_symmetry_cell_setting orthorhombic
_symmetry_space_group_name_Hall 'P 2c -2ac'
_symmetry_space_group_name_H-M 'P c a 21'
_atom_sites_solution_hydrogens geom
_atom_sites_solution_primary direct
_atom_sites_solution_secondary difmap
_audit_creation_method SHELXL-97
_audit_update_record
;
2017-11-23 deposited with the CCDC.
2018-09-24 downloaded from the CCDC.
;
_cell_angle_alpha 90.00
_cell_angle_beta 90.00
_cell_angle_gamma 90.00
_cell_formula_units_Z 1
_cell_length_a 25.1180(18)
_cell_length_b 5.8625(4)
_cell_length_c 15.0463(16)
_cell_measurement_reflns_used 11707
_cell_measurement_temperature 298(2)
_cell_measurement_theta_max 66.53
_cell_measurement_theta_min 3.52
_cell_volume 2215.6(3)
_computing_cell_refinement 'Bruker FRAMBO'
_computing_data_collection 'Bruker FRAMBO'
_computing_data_reduction 'Bruker SAINT'
_computing_molecular_graphics 'Bruker SHELXTL'
_computing_publication_material 'Bruker SHELXTL'
_computing_structure_refinement 'SHELXL-97 (Sheldrick, 1997)'
_computing_structure_solution 'SHELXS-97 (Sheldrick, 1990)'
_diffrn_ambient_temperature 298(2)
_diffrn_measured_fraction_theta_full 1.000
_diffrn_measured_fraction_theta_max 1.000
_diffrn_measurement_device_type 'multiwire proportional'
_diffrn_measurement_method 'phi and omega scans'
_diffrn_radiation_monochromator graphite
_diffrn_radiation_source 'fine-focus sealed tube'
_diffrn_radiation_type CuK\a
_diffrn_radiation_wavelength 1.54178
_diffrn_reflns_av_R_equivalents 0.0606
_diffrn_reflns_av_sigmaI/netI 0.0656
_diffrn_reflns_limit_h_max 29
_diffrn_reflns_limit_h_min -29
_diffrn_reflns_limit_k_max 4
_diffrn_reflns_limit_k_min -6
_diffrn_reflns_limit_l_max 17
_diffrn_reflns_limit_l_min -17
_diffrn_reflns_number 11707
_diffrn_reflns_theta_full 66.53
_diffrn_reflns_theta_max 66.53
_diffrn_reflns_theta_min 3.52
_exptl_absorpt_coefficient_mu 0.754
_exptl_absorpt_correction_T_max 0.8953
_exptl_absorpt_correction_T_min 0.8517
_exptl_absorpt_correction_type none
_exptl_crystal_colour yellow
_exptl_crystal_density_diffrn 1.347
_exptl_crystal_density_method 'not measured'
_exptl_crystal_description block
_exptl_crystal_F_000 936
_exptl_crystal_size_max 0.22
_exptl_crystal_size_mid 0.20
_exptl_crystal_size_min 0.15
_refine_diff_density_max 0.136
_refine_diff_density_min -0.151
_refine_diff_density_rms 0.033
_refine_ls_abs_structure_details 'Flack H D (1983), Acta Cryst. A39, 876-881'
_refine_ls_abs_structure_Flack -0.3(3)
_refine_ls_extinction_coef 0.00159(13)
_refine_ls_extinction_expression Fc^*^=kFc[1+0.001xFc^2^\l^3^/sin(2\q)]^-1/4^
_refine_ls_extinction_method SHELXL
_refine_ls_goodness_of_fit_ref 1.014
_refine_ls_hydrogen_treatment mixed
_refine_ls_matrix_type full
_refine_ls_number_parameters 309
_refine_ls_number_reflns 3733
_refine_ls_number_restraints 1
_refine_ls_restrained_S_all 1.014
_refine_ls_R_factor_all 0.0715
_refine_ls_R_factor_gt 0.0482
_refine_ls_shift/su_max 0.001
_refine_ls_shift/su_mean 0.000
_refine_ls_structure_factor_coef Fsqd
_refine_ls_weighting_details 'calc w=1/[\s^2^(Fo^2^)+(0.0303P)^2^+0.0000P] where P=(Fo^2^+2Fc^2^)/3'
_refine_ls_weighting_scheme calc
_refine_ls_wR_factor_gt 0.0970
_refine_ls_wR_factor_ref 0.1083
_reflns_number_gt 2720
_reflns_number_total 3733
_reflns_threshold_expression >2sigma(I)
_cod_data_source_file c8dt03374a2.cif
_cod_data_source_block 170901
_cod_depositor_comments
;
The following automatic conversions were performed:

'_symmetry_cell_setting' value 'Orthorhombic' changed to
'orthorhombic' according to
/home/data/users/saulius/crontab/automatic-downloads/rss-feeds/RSC/lib/dictionaries/cif_core.dic
dictionary named 'cif_core.dic' version 2.4.2 from 2011-04-26.

Automatic conversion script
Id: cif_fix_values 4973 2017-02-22 13:04:09Z antanas 

 Adding full bibliography for 7047640--7047645.cif.
;
_cod_original_sg_symbol_H-M Pca2(1)
_cod_database_code 7047640

loop_
_symmetry_equiv_pos_as_xyz
'x, y, z'
'-x, -y, z+1/2'
'x+1/2, -y, z'
'-x+1/2, y, z+1/2'

loop_
_atom_site_label
_atom_site_type_symbol
_atom_site_fract_x
_atom_site_fract_y
_atom_site_fract_z
_atom_site_U_iso_or_equiv
_atom_site_adp_type
_atom_site_occupancy
_atom_site_symmetry_multiplicity
_atom_site_calc_flag
_atom_site_refinement_flags
O1 O 0.51568(8) 0.7688(4) 0.16108(19) 0.0568(7) Uani 1 1 d .
O2 O 0.58048(9) 0.4767(4) 0.14758(17) 0.0540(7) Uani 1 1 d .
N1 N 0.51914(9) 0.4619(4) 0.2721(2) 0.0452(7) Uani 1 1 d .
O3 O 0.58676(8) 0.7603(4) 0.26443(18) 0.0525(6) Uani 1 1 d .
O4 O 0.65468(10) 0.9990(4) 0.2715(2) 0.0756(9) Uani 1 1 d .
C14 C 0.43967(12) 0.9622(5) 0.1136(2) 0.0434(8) Uani 1 1 d .
O5 O 0.38383(10) 1.4909(4) -0.04550(19) 0.0621(7) Uani 1 1 d .
C18 C 0.45162(13) 1.3210(5) 0.0365(3) 0.0493(9) Uani 1 1 d .
H18 H 0.4730 1.4450 0.0220 0.059 Uiso 1 1 calc R
C6 C 0.43712(12) 0.6577(5) 0.2345(2) 0.0430(8) Uani 1 1 d .
C21 C 0.63024(13) 0.8569(6) 0.2296(3) 0.0549(10) Uani 1 1 d .
C2 C 0.52238(14) 0.1571(6) 0.3771(3) 0.0569(10) Uani 1 1 d .
H2 H 0.5414 0.0411 0.4049 0.068 Uiso 1 1 calc R
C13 C 0.46302(12) 0.7883(5) 0.1733(3) 0.0442(8) Uani 1 1 d .
C3 C 0.47035(15) 0.1931(6) 0.3966(3) 0.0590(10) Uani 1 1 d .
H3 H 0.4539 0.1074 0.4407 0.071 Uiso 1 1 calc R
C22 C 0.64618(12) 0.7697(6) 0.1424(3) 0.0515(9) Uani 1 1 d .
C15 C 0.38907(13) 0.9507(6) 0.0780(3) 0.0479(9) Uani 1 1 d .
H15 H 0.3678 0.8253 0.0913 0.057 Uiso 1 1 calc R
C19 C 0.47113(13) 1.1500(6) 0.0899(3) 0.0484(9) Uani 1 1 d .
H19 H 0.5059 1.1592 0.1107 0.058 Uiso 1 1 calc R
C7 C 0.37802(12) 0.6687(5) 0.2463(2) 0.0434(8) Uani 1 1 d .
C27 C 0.62255(13) 0.5762(6) 0.1070(3) 0.0509(9) Uani 1 1 d .
C8 C 0.34705(14) 0.4901(6) 0.2153(3) 0.0534(9) Uani 1 1 d .
H8 H 0.3635 0.3613 0.1918 0.064 Uiso 1 1 calc R
C5 C 0.46602(12) 0.4918(5) 0.2868(3) 0.0432(8) Uani 1 1 d .
B1 B 0.55127(16) 0.6198(7) 0.2087(3) 0.0482(10) Uani 1 1 d .
C1 C 0.54626(13) 0.2946(6) 0.3158(3) 0.0515(9) Uani 1 1 d .
H1 H 0.5822 0.2735 0.3034 0.062 Uiso 1 1 calc R
C17 C 0.39994(14) 1.3081(6) 0.0042(3) 0.0500(9) Uani 1 1 d .
C16 C 0.36881(14) 1.1200(5) 0.0230(3) 0.0505(9) Uani 1 1 d .
H16 H 0.3348 1.1068 -0.0009 0.061 Uiso 1 1 calc R
C24 C 0.70527(16) 0.7857(9) 0.0162(3) 0.0795(13) Uani 1 1 d .
H24 H 0.7319 0.8584 -0.0161 0.095 Uiso 1 1 calc R
C4 C 0.44190(14) 0.3556(6) 0.3514(2) 0.0529(10) Uani 1 1 d .
H4 H 0.4059 0.3753 0.3640 0.063 Uiso 1 1 calc R
C12 C 0.35261(14) 0.8556(6) 0.2832(3) 0.0581(10) Uani 1 1 d .
H12 H 0.3727 0.9751 0.3063 0.070 Uiso 1 1 calc R
C26 C 0.64187(15) 0.4791(7) 0.0286(3) 0.0672(11) Uani 1 1 d .
H26 H 0.6274 0.3446 0.0066 0.081 Uiso 1 1 calc R
C23 C 0.68793(15) 0.8754(8) 0.0952(3) 0.0670(12) Uani 1 1 d .
H23 H 0.7038 1.0065 0.1178 0.080 Uiso 1 1 calc R
C9 C 0.29185(15) 0.5006(7) 0.2188(3) 0.0663(12) Uani 1 1 d .
H9 H 0.2714 0.3797 0.1978 0.080 Uiso 1 1 calc R
C25 C 0.68278(17) 0.5865(9) -0.0151(3) 0.0809(14) Uani 1 1 d .
H25 H 0.6957 0.5230 -0.0675 0.097 Uiso 1 1 calc R
C10 C 0.26768(14) 0.6906(8) 0.2534(3) 0.0715(13) Uani 1 1 d .
H10 H 0.2307 0.6999 0.2546 0.086 Uiso 1 1 calc R
C20 C 0.32984(16) 1.4998(7) -0.0736(3) 0.0772(14) Uani 1 1 d .
H20A H 0.3228 1.3756 -0.1136 0.116 Uiso 1 1 calc R
H20B H 0.3233 1.6418 -0.1035 0.116 Uiso 1 1 calc R
H20C H 0.3069 1.4879 -0.0228 0.116 Uiso 1 1 calc R
C11 C 0.29757(15) 0.8659(7) 0.2860(3) 0.0687(12) Uani 1 1 d .
H11 H 0.2809 0.9930 0.3102 0.082 Uiso 1 1 calc R

loop_
_atom_site_aniso_label
_atom_site_aniso_U_11
_atom_site_aniso_U_22
_atom_site_aniso_U_33
_atom_site_aniso_U_23
_atom_site_aniso_U_13
_atom_site_aniso_U_12
O1 0.0404(12) 0.0649(15) 0.0652(18) 0.0179(14) 0.0052(13) -0.0002(11)
O2 0.0488(13) 0.0598(15) 0.0533(17) -0.0102(13) 0.0058(12) -0.0034(11)
N1 0.0403(14) 0.0464(16) 0.0489(19) -0.0012(14) -0.0035(14) 0.0009(12)
O3 0.0438(12) 0.0581(15) 0.0557(17) -0.0094(12) 0.0053(12) -0.0080(11)
O4 0.0608(15) 0.0821(19) 0.084(2) -0.0237(18) 0.0060(17) -0.0233(14)
C14 0.0424(17) 0.0419(18) 0.046(2) -0.0025(16) 0.0049(16) 0.0007(14)
O5 0.0629(16) 0.0552(16) 0.068(2) 0.0134(14) -0.0013(15) 0.0045(12)
C18 0.054(2) 0.0432(18) 0.051(2) 0.0014(17) 0.0067(19) -0.0054(16)
C6 0.0359(16) 0.0425(18) 0.051(2) -0.0020(16) 0.0011(16) -0.0003(14)
C21 0.0420(18) 0.060(2) 0.063(3) -0.002(2) -0.0009(19) -0.0045(17)
C2 0.059(2) 0.051(2) 0.061(3) 0.005(2) -0.011(2) 0.0042(17)
C13 0.0362(16) 0.0484(19) 0.048(2) -0.0065(16) 0.0018(16) -0.0028(15)
C3 0.064(2) 0.059(2) 0.054(3) 0.015(2) -0.001(2) -0.0026(19)
C22 0.0353(17) 0.064(2) 0.055(3) 0.0016(19) -0.0008(17) 0.0043(16)
C15 0.0451(18) 0.0430(19) 0.056(2) 0.0032(17) 0.0017(17) -0.0050(16)
C19 0.0457(19) 0.049(2) 0.051(2) -0.0041(17) -0.0006(17) -0.0034(16)
C7 0.0403(16) 0.0452(18) 0.045(2) 0.0036(16) 0.0055(16) 0.0017(15)
C27 0.0421(18) 0.061(2) 0.050(2) 0.0009(18) -0.0047(17) 0.0097(17)
C8 0.049(2) 0.054(2) 0.057(3) 0.0007(18) 0.0038(18) -0.0028(16)
C5 0.0394(16) 0.0454(19) 0.045(2) -0.0063(16) 0.0010(16) -0.0015(14)
B1 0.041(2) 0.053(2) 0.050(3) -0.001(2) 0.0030(19) -0.0038(19)
C1 0.0427(17) 0.054(2) 0.058(3) -0.0014(19) -0.0069(18) 0.0007(17)
C17 0.055(2) 0.046(2) 0.049(2) 0.0008(17) 0.0066(18) 0.0076(16)
C16 0.0461(18) 0.052(2) 0.054(2) -0.0005(19) -0.0028(18) 0.0017(16)
C24 0.053(2) 0.124(4) 0.061(3) 0.007(3) 0.012(2) -0.002(3)
C4 0.0450(19) 0.059(2) 0.055(3) 0.0042(19) 0.0028(18) -0.0038(17)
C12 0.060(2) 0.052(2) 0.063(3) 0.0019(19) 0.008(2) 0.0036(17)
C26 0.059(2) 0.087(3) 0.056(3) -0.012(2) 0.003(2) 0.012(2)
C23 0.050(2) 0.083(3) 0.068(3) 0.008(2) 0.003(2) -0.006(2)
C9 0.048(2) 0.082(3) 0.069(3) 0.014(2) -0.006(2) -0.011(2)
C25 0.062(3) 0.130(4) 0.051(3) -0.008(3) 0.013(2) 0.012(3)
C10 0.0384(19) 0.095(3) 0.081(3) 0.031(3) 0.004(2) 0.006(2)
C20 0.071(3) 0.077(3) 0.083(4) 0.021(2) -0.008(2) 0.017(2)
C11 0.061(2) 0.070(3) 0.075(3) 0.010(2) 0.023(2) 0.026(2)

loop_
_atom_type_symbol
_atom_type_description
_atom_type_scat_dispersion_real
_atom_type_scat_dispersion_imag
_atom_type_scat_source
C C 0.0181 0.0091 'International Tables Vol C Tables 4.2.6.8 and 6.1.1.4'
H H 0.0000 0.0000 'International Tables Vol C Tables 4.2.6.8 and 6.1.1.4'
N N 0.0311 0.0180 'International Tables Vol C Tables 4.2.6.8 and 6.1.1.4'
O O 0.0492 0.0322 'International Tables Vol C Tables 4.2.6.8 and 6.1.1.4'
B B 0.0090 0.0039 'International Tables Vol C Tables 4.2.6.8 and 6.1.1.4'

loop_
_geom_angle_atom_site_label_1
_geom_angle_atom_site_label_2
_geom_angle_atom_site_label_3
_geom_angle
C13 O1 B1 126.6(3)
C27 O2 B1 115.7(3)
C1 N1 C5 120.2(3)
C1 N1 B1 117.7(3)
C5 N1 B1 122.1(3)
C21 O3 B1 120.5(3)
C15 C14 C19 117.3(3)
C15 C14 C13 124.5(3)
C19 C14 C13 118.2(3)
C17 O5 C20 118.3(3)
C19 C18 C17 119.8(3)
C19 C18 H18 120.1
C17 C18 H18 120.1
C13 C6 C5 120.4(3)
C13 C6 C7 122.0(3)
C5 C6 C7 117.5(3)
O4 C21 O3 120.1(4)
O4 C21 C22 124.6(3)
O3 C21 C22 115.2(3)
C3 C2 C1 118.6(3)
C3 C2 H2 120.7
C1 C2 H2 120.7
O1 C13 C6 121.1(3)
O1 C13 C14 111.5(3)
C6 C13 C14 127.4(3)
C2 C3 C4 120.2(4)
C2 C3 H3 119.9
C4 C3 H3 119.9
C27 C22 C23 119.0(4)
C27 C22 C21 120.8(3)
C23 C22 C21 120.1(4)
C14 C15 C16 122.2(3)
C14 C15 H15 118.9
C16 C15 H15 118.9
C18 C19 C14 121.4(3)
C18 C19 H19 119.3
C14 C19 H19 119.3
C12 C7 C8 118.3(3)
C12 C7 C6 122.6(3)
C8 C7 C6 119.0(3)
O2 C27 C22 121.0(3)
O2 C27 C26 118.5(4)
C22 C27 C26 120.6(4)
C7 C8 C9 120.9(4)
C7 C8 H8 119.5
C9 C8 H8 119.5
N1 C5 C4 117.6(3)
N1 C5 C6 119.3(3)
C4 C5 C6 123.1(3)
O1 B1 O2 110.5(3)
O1 B1 O3 108.6(3)
O2 B1 O3 112.3(3)
O1 B1 N1 110.1(3)
O2 B1 N1 108.0(3)
O3 B1 N1 107.3(3)
C2 C1 N1 122.1(3)
C2 C1 H1 118.9
N1 C1 H1 118.9
O5 C17 C16 124.7(3)
O5 C17 C18 115.2(3)
C16 C17 C18 120.1(3)
C17 C16 C15 119.0(3)
C17 C16 H16 120.5
C15 C16 H16 120.5
C23 C24 C25 119.4(4)
C23 C24 H24 120.3
C25 C24 H24 120.3
C3 C4 C5 121.1(3)
C3 C4 H4 119.4
C5 C4 H4 119.4
C7 C12 C11 120.4(4)
C7 C12 H12 119.8
C11 C12 H12 119.8
C25 C26 C27 118.6(4)
C25 C26 H26 120.7
C27 C26 H26 120.7
C24 C23 C22 120.3(4)
C24 C23 H23 119.8
C22 C23 H23 119.8
C10 C9 C8 119.5(4)
C10 C9 H9 120.2
C8 C9 H9 120.2
C26 C25 C24 122.1(4)
C26 C25 H25 119.0
C24 C25 H25 119.0
C11 C10 C9 120.3(3)
C11 C10 H10 119.8
C9 C10 H10 119.8
O5 C20 H20A 109.5
O5 C20 H20B 109.5
H20A C20 H20B 109.5
O5 C20 H20C 109.5
H20A C20 H20C 109.5
H20B C20 H20C 109.5
C10 C11 C12 120.4(4)
C10 C11 H11 119.8
C12 C11 H11 119.8

loop_
_geom_bond_atom_site_label_1
_geom_bond_atom_site_label_2
_geom_bond_distance
O1 C13 1.340(3)
O1 B1 1.440(5)
O2 C27 1.352(4)
O2 B1 1.445(5)
N1 C1 1.364(4)
N1 C5 1.364(4)
N1 B1 1.555(5)
O3 C21 1.337(4)
O3 B1 1.475(5)
O4 C21 1.211(4)
C14 C15 1.381(4)
C14 C19 1.401(4)
C14 C13 1.480(5)
O5 C17 1.368(4)
O5 C20 1.421(4)
C18 C19 1.376(5)
C18 C17 1.388(5)
C18 H18 0.9300
C6 C13 1.363(5)
C6 C5 1.447(4)
C6 C7 1.497(4)
C21 C22 1.465(5)
C2 C3 1.356(5)
C2 C1 1.364(5)
C2 H2 0.9300
C3 C4 1.371(5)
C3 H3 0.9300
C22 C27 1.387(5)
C22 C23 1.410(5)
C15 C16 1.389(5)
C15 H15 0.9300
C19 H19 0.9300
C7 C12 1.384(4)
C7 C8 1.385(5)
C27 C26 1.397(5)
C8 C9 1.389(5)
C8 H8 0.9300
C5 C4 1.396(4)
C1 H1 0.9300
C17 C16 1.381(4)
C16 H16 0.9300
C24 C23 1.371(6)
C24 C25 1.380(6)
C24 H24 0.9300
C4 H4 0.9300
C12 C11 1.385(5)
C12 H12 0.9300
C26 C25 1.373(5)
C26 H26 0.9300
C23 H23 0.9300
C9 C10 1.371(5)
C9 H9 0.9300
C25 H25 0.9300
C10 C11 1.364(5)
C10 H10 0.9300
C20 H20A 0.9600
C20 H20B 0.9600
C20 H20C 0.9600
C11 H11 0.9300
